data_1543544
loop_
_publ_author_name
'Matthias Weila'
'Berthold Stogera'
'Christian Gierl-Mayerb'
'Eugen Libowitzkyc'

_publ_section_title
;
 Structural insights into the thermal decomposition sequence of barium
 tetrahydrogenorthotellurate(VI), Ba[H4TeO6]
;
_journal_name_full 'Journal of Solid State Chemistry'
_journal_page_first 187
_journal_page_last 197
_journal_paper_doi 10.1016/j.jssc.2016.06.010
_journal_volume 241
_journal_year 2016
_chemical_formula_sum 'Ba H2 O5 Te'
_chemical_formula_weight 346.96
_space_group_crystal_system orthorhombic
_space_group_IT_number 68
_space_group_name_H-M_alt 'C c c a'
_symmetry_space_group_name_Hall '-C 2a 2ac'
_symmetry_space_group_name_H-M 'C c c a :2'
_atom_sites_solution_hydrogens .
_audit_creation_method SHELXL-2014/7
_cell_angle_alpha 90
_cell_angle_beta 90
_cell_angle_gamma 90
_cell_formula_units_Z 8
_cell_length_a 10.5214(9)
_cell_length_b 10.5369(9)
_cell_length_c 7.4348(6)
_cell_measurement_reflns_used 8135
_cell_measurement_temperature 100(2)
_cell_measurement_theta_max 40.373
_cell_measurement_theta_min 3.868
_cell_volume 824.24(12)
_computing_cell_refinement SAINT
_computing_data_collection SMART
_computing_data_reduction SAINT
_computing_molecular_graphics ATOMS
_computing_publication_material SHELX-L97
_computing_structure_refinement 'SHELXL-2014/7 (Sheldrick, 2014)'
_computing_structure_solution 'SHELXS-97 (Sheldrick, 2008)'
_diffrn_ambient_temperature 100(2)
_diffrn_measured_fraction_theta_full 1.000
_diffrn_measured_fraction_theta_max 0.997
_diffrn_measurement_device_type 'Bruker APEX2 CCD'
_diffrn_measurement_method '\w- and \f-scans'
_diffrn_radiation_type MoK\a
_diffrn_radiation_wavelength 0.71073
_diffrn_reflns_av_R_equivalents 0.0992
_diffrn_reflns_av_unetI/netI 0.0326
_diffrn_reflns_Laue_measured_fraction_full 1.000
_diffrn_reflns_Laue_measured_fraction_max 0.997
_diffrn_reflns_limit_h_max 19
_diffrn_reflns_limit_h_min -19
_diffrn_reflns_limit_k_max 19
_diffrn_reflns_limit_k_min -19
_diffrn_reflns_limit_l_max 13
_diffrn_reflns_limit_l_min -13
_diffrn_reflns_number 41908
_diffrn_reflns_point_group_measured_fraction_full 1.000
_diffrn_reflns_point_group_measured_fraction_max 0.997
_diffrn_reflns_theta_full 25.242
_diffrn_reflns_theta_max 41.180
_diffrn_reflns_theta_min 2.736
_exptl_absorpt_coefficient_mu 16.474
_exptl_absorpt_correction_T_max 0.748
_exptl_absorpt_correction_T_min 0.552
_exptl_absorpt_correction_type multi-scan
_exptl_absorpt_process_details
;
SADABS (Bruker, 2008)
;
_exptl_crystal_colour colourless
_exptl_crystal_density_diffrn 5.592
_exptl_crystal_description lath
_exptl_crystal_F_000 1200
_exptl_crystal_size_max 0.10
_exptl_crystal_size_mid 0.03
_exptl_crystal_size_min 0.01
_refine_diff_density_max 5.437
_refine_diff_density_min -6.803
_refine_diff_density_rms 0.614
_refine_ls_extinction_coef .
_refine_ls_extinction_method none
_refine_ls_goodness_of_fit_ref 1.164
_refine_ls_hydrogen_treatment noref
_refine_ls_matrix_type full
_refine_ls_number_parameters 36
_refine_ls_number_reflns 1377
_refine_ls_number_restraints 0
_refine_ls_restrained_S_all 1.164
_refine_ls_R_factor_all 0.0676
_refine_ls_R_factor_gt 0.0374
_refine_ls_shift/su_max 0.000
_refine_ls_shift/su_mean 0.000
_refine_ls_structure_factor_coef Fsqd
_refine_ls_weighting_details 'w=1/[\s^2^(Fo^2^)+71.5700P] where P=(Fo^2^+2Fc^2^)/3'
_refine_ls_weighting_scheme calc
_refine_ls_wR_factor_gt 0.0803
_refine_ls_wR_factor_ref 0.0879
_reflns_Friedel_coverage 0.000
_reflns_Friedel_fraction_full .
_reflns_Friedel_fraction_max .
_reflns_number_gt 858
_reflns_number_total 1377
_reflns_threshold_expression 'I > 2\s(I)'
_cod_data_source_file BaH2TeO5.cif
_cod_data_source_block BaH2TeO5
_cod_depositor_comments
;
The following automatic conversions were performed:

'_journal_paper_doi' value 'doi:10.1016/j.jssc.2016.06.010' was
changed to '10.1016/j.jssc.2016.06.010'.

Automatic conversion script
Id: cif_fix_values 6433 2018-09-21 13:16:33Z andrius 
;
_cod_database_code 1543544
_shelx_space_group_comment
;
The symmetry employed for this shelxl refinement is uniquely defined
by the following loop, which should always be used as a source of
symmetry information in preference to the above space-group names.
They are only intended as comments.
;

loop_
_space_group_symop_operation_xyz
'x, y, z'
'-x+1/2, -y, z'
'-x, y, -z+1/2'
'x+1/2, -y, -z+1/2'
'x+1/2, y+1/2, z'
'-x+1, -y+1/2, z'
'-x+1/2, y+1/2, -z+1/2'
'x+1, -y+1/2, -z+1/2'
'-x, -y, -z'
'x-1/2, y, -z'
'x, -y, z-1/2'
'-x-1/2, y, z-1/2'
'-x+1/2, -y+1/2, -z'
'x, y+1/2, -z'
'x+1/2, -y+1/2, z-1/2'
'-x, y+1/2, z-1/2'

loop_
_atom_site_label
_atom_site_type_symbol
_atom_site_fract_x
_atom_site_fract_y
_atom_site_fract_z
_atom_site_U_iso_or_equiv
_atom_site_adp_type
_atom_site_occupancy
_atom_site_site_symmetry_order
_atom_site_calc_flag
_atom_site_refinement_flags_posn
_atom_site_refinement_flags_adp
_atom_site_refinement_flags_occupancy
_atom_site_disorder_assembly
_atom_site_disorder_group
Ba1 Ba 0.0000 0.46464(6) 0.7500 0.00732(10) Uani 1 2 d S T P . .
Te1 Te 0.2500 0.2500 0.0000 0.00511(10) Uani 1 2 d S . P . .
O1 O 0.1843(7) 0.2500 -0.2500 0.0080(12) Uani 1 2 d S T P . .
O2 O 0.0926(6) 0.1702(7) 0.0615(8) 0.0074(9) Uani 1 1 d . . . . .
O3 O 0.1720(6) 0.4111(7) 0.0289(8) 0.0087(10) Uani 1 1 d . . . . .

loop_
_atom_site_aniso_label
_atom_site_aniso_U_11
_atom_site_aniso_U_22
_atom_site_aniso_U_33
_atom_site_aniso_U_23
_atom_site_aniso_U_13
_atom_site_aniso_U_12
Ba1 0.0076(3) 0.0074(3) 0.00697(17) 0.000 0.0006(4) 0.000
Te1 0.0066(3) 0.0059(4) 0.00276(15) 0.0000(4) -0.00054(14) 0.0006(6)
O1 0.009(3) 0.011(3) 0.004(2) 0.004(5) 0.000 0.000
O2 0.005(2) 0.009(3) 0.008(2) 0.000(2) -0.001(2) -0.0002(19)
O3 0.006(2) 0.011(3) 0.009(2) -0.001(2) 0.002(2) 0.001(2)

loop_
_atom_type_symbol
_atom_type_description
_atom_type_scat_dispersion_real
_atom_type_scat_dispersion_imag
_atom_type_scat_source
O O 0.0106 0.0060 'International Tables Vol C Tables 4.2.6.8 and 6.1.1.4'
Te Te -0.5308 1.6751 'International Tables Vol C Tables 4.2.6.8 and 6.1.1.4'
Ba Ba -0.3244 2.2819 'International Tables Vol C Tables 4.2.6.8 and 6.1.1.4'
H H 0.0000 0.0000 'International Tables Vol C Tables 4.2.6.8 and 6.1.1.4'

loop_
_geom_angle_atom_site_label_1
_geom_angle_atom_site_label_2
_geom_angle_atom_site_label_3
_geom_angle
_geom_angle_site_symmetry_1
_geom_angle_site_symmetry_3
O2 Ba1 O2 76.5(3) 14_556 16_556
O2 Ba1 O3 72.52(18) 14_556 11_566
O2 Ba1 O3 63.8(2) 16_556 11_566
O2 Ba1 O3 63.8(2) 14_556 9_566
O2 Ba1 O3 72.52(18) 16_556 9_566
O3 Ba1 O3 123.6(3) 11_566 9_566
O2 Ba1 O3 139.51(19) 14_556 3
O2 Ba1 O3 63.6(2) 16_556 3
O3 Ba1 O3 94.5(2) 11_566 3
O3 Ba1 O3 96.4(2) 9_566 3
O2 Ba1 O3 63.6(2) 14_556 1_556
O2 Ba1 O3 139.51(19) 16_556 1_556
O3 Ba1 O3 96.4(2) 11_566 1_556
O3 Ba1 O3 94.5(2) 9_566 1_556
O3 Ba1 O3 156.8(3) 3 1_556
O2 Ba1 O2 132.5(2) 14_556 8_455
O2 Ba1 O2 95.6(2) 16_556 8_455
O3 Ba1 O2 62.40(19) 11_566 8_455
O3 Ba1 O2 158.2(2) 9_566 8_455
O3 Ba1 O2 61.73(19) 3 8_455
O3 Ba1 O2 106.01(16) 1_556 8_455
O2 Ba1 O2 95.6(2) 14_556 6_456
O2 Ba1 O2 132.5(2) 16_556 6_456
O3 Ba1 O2 158.2(2) 11_566 6_456
O3 Ba1 O2 62.40(19) 9_566 6_456
O3 Ba1 O2 106.01(17) 3 6_456
O3 Ba1 O2 61.73(19) 1_556 6_456
O2 Ba1 O2 121.0(3) 8_455 6_456
O2 Ba1 O1 145.72(14) 14_556 6_456
O2 Ba1 O1 111.49(16) 16_556 6_456
O3 Ba1 O1 141.55(15) 11_566 6_456
O3 Ba1 O1 86.21(17) 9_566 6_456
O3 Ba1 O1 55.13(15) 3 6_456
O3 Ba1 O1 105.46(16) 1_556 6_456
O2 Ba1 O1 81.14(14) 8_455 6_456
O2 Ba1 O1 53.59(14) 6_456 6_456
O2 Ba1 O1 111.49(16) 14_556 1_556
O2 Ba1 O1 145.72(14) 16_556 1_556
O3 Ba1 O1 86.21(17) 11_566 1_556
O3 Ba1 O1 141.55(14) 9_566 1_556
O3 Ba1 O1 105.46(16) 3 1_556
O3 Ba1 O1 55.13(15) 1_556 1_556
O2 Ba1 O1 53.59(14) 8_455 1_556
O2 Ba1 O1 81.14(14) 6_456 1_556
O1 Ba1 O1 81.2(2) 6_456 1_556
O2 Ba1 Ba1 49.26(13) 14_556 9_567
O2 Ba1 Ba1 110.11(13) 16_556 9_567
O3 Ba1 Ba1 119.23(14) 11_566 9_567
O3 Ba1 Ba1 47.63(13) 9_566 9_567
O3 Ba1 Ba1 139.75(13) 3 9_567
O3 Ba1 Ba1 46.83(13) 1_556 9_567
O2 Ba1 Ba1 152.05(14) 8_455 9_567
O2 Ba1 Ba1 46.38(14) 6_456 9_567
O1 Ba1 Ba1 98.582(19) 6_456 9_567
O1 Ba1 Ba1 98.582(19) 1_556 9_567
O2 Ba1 Ba1 110.11(13) 14_556 9_566
O2 Ba1 Ba1 49.26(13) 16_556 9_566
O3 Ba1 Ba1 47.63(13) 11_566 9_566
O3 Ba1 Ba1 119.23(14) 9_566 9_566
O3 Ba1 Ba1 46.83(13) 3 9_566
O3 Ba1 Ba1 139.75(13) 1_556 9_566
O2 Ba1 Ba1 46.38(14) 8_455 9_566
O2 Ba1 Ba1 152.05(14) 6_456 9_566
O1 Ba1 Ba1 98.582(19) 6_456 9_566
O1 Ba1 Ba1 98.582(19) 1_556 9_566
Ba1 Ba1 Ba1 157.33(4) 9_567 9_566
O3 Te1 O3 180.0 . 13
O3 Te1 O2 89.5(3) . .
O3 Te1 O2 90.5(3) 13 .
O3 Te1 O2 90.5(3) . 13
O3 Te1 O2 89.5(3) 13 13
O2 Te1 O2 180.0 . 13
O3 Te1 O1 87.4(2) . .
O3 Te1 O1 92.6(2) 13 .
O2 Te1 O1 85.5(3) . .
O2 Te1 O1 94.5(3) 13 .
O3 Te1 O1 92.6(2) . 13
O3 Te1 O1 87.4(2) 13 13
O2 Te1 O1 94.5(3) . 13
O2 Te1 O1 85.5(3) 13 13
O1 Te1 O1 180.0 . 13
O3 Te1 Ba1 106.2(2) . 6_454
O3 Te1 Ba1 73.8(2) 13 6_454
O2 Te1 Ba1 44.08(18) . 6_454
O2 Te1 Ba1 135.92(18) 13 6_454
O1 Te1 Ba1 47.49(13) . 6_454
O1 Te1 Ba1 132.51(13) 13 6_454
O3 Te1 Ba1 73.8(2) . 10_656
O3 Te1 Ba1 106.2(2) 13 10_656
O2 Te1 Ba1 135.92(18) . 10_656
O2 Te1 Ba1 44.08(18) 13 10_656
O1 Te1 Ba1 132.51(13) . 10_656
O1 Te1 Ba1 47.49(13) 13 10_656
Ba1 Te1 Ba1 180.000(14) 6_454 10_656
O3 Te1 Ba1 138.56(19) . 13_556
O3 Te1 Ba1 41.44(19) 13 13_556
O2 Te1 Ba1 102.31(19) . 13_556
O2 Te1 Ba1 77.69(19) 13 13_556
O1 Te1 Ba1 132.51(13) . 13_556
O1 Te1 Ba1 47.49(13) 13 13_556
Ba1 Te1 Ba1 109.848(15) 6_454 13_556
Ba1 Te1 Ba1 70.152(15) 10_656 13_556
O3 Te1 Ba1 41.44(19) . 1_554
O3 Te1 Ba1 138.56(19) 13 1_554
O2 Te1 Ba1 77.69(19) . 1_554
O2 Te1 Ba1 102.31(19) 13 1_554
O1 Te1 Ba1 47.49(13) . 1_554
O1 Te1 Ba1 132.51(13) 13 1_554
Ba1 Te1 Ba1 70.152(15) 6_454 1_554
Ba1 Te1 Ba1 109.848(15) 10_656 1_554
Ba1 Te1 Ba1 180.0 13_556 1_554
Te1 O1 Te1 139.2(4) . 8_454
Te1 O1 Ba1 103.12(10) . 6_454
Te1 O1 Ba1 103.12(10) 8_454 6_454
Te1 O1 Ba1 103.12(10) . 1_554
Te1 O1 Ba1 103.12(10) 8_454 1_554
Ba1 O1 Ba1 98.8(2) 6_454 1_554
Te1 O2 Ba1 140.6(3) . 14_546
Te1 O2 Ba1 108.5(2) . 6_454
Ba1 O2 Ba1 84.4(2) 14_546 6_454
Te1 O3 Ba1 140.5(3) . 9_566
Te1 O3 Ba1 112.0(3) . 1_554
Ba1 O3 Ba1 85.5(2) 9_566 1_554

loop_
_geom_bond_atom_site_label_1
_geom_bond_atom_site_label_2
_geom_bond_distance
_geom_bond_site_symmetry_2
Ba1 O2 2.758(7) 14_556
Ba1 O2 2.758(7) 16_556
Ba1 O3 2.773(7) 11_566
Ba1 O3 2.773(7) 9_566
Ba1 O3 2.809(7) 3
Ba1 O3 2.809(7) 1_556
Ba1 O2 2.887(6) 8_455
Ba1 O2 2.887(6) 6_456
Ba1 O1 2.979(5) 6_456
Ba1 O1 2.979(5) 1_556
Ba1 Ba1 3.7914(4) 9_567
Ba1 Ba1 3.7914(4) 9_566
Te1 O3 1.897(7) .
Te1 O3 1.897(7) 13
Te1 O2 1.912(7) .
Te1 O2 1.912(7) 13
Te1 O1 1.983(3) .
Te1 O1 1.983(3) 13
Te1 Ba1 3.9355(4) 6_454
Te1 Ba1 3.9355(4) 10_656
Te1 Ba1 3.9355(4) 13_556
Te1 Ba1 3.9355(4) 1_554
O1 Te1 1.983(3) 8_454
O1 Ba1 2.979(5) 6_454
O1 Ba1 2.979(5) 1_554
O2 Ba1 2.758(7) 14_546
O2 Ba1 2.887(6) 6_454
O3 Ba1 2.773(7) 9_566
O3 Ba1 2.809(7) 1_554
